data_4026715
loop_
_publ_author_name
'Suwei Dong'
'Katharine J. Cahill'
'Moon-Il Kang'
'Nancy H. Colburn'
'Curtis J. Henrich'
'Jennifer A. Wilson'
'John A. Beutler'
'Richard P. Johnson'
'John A. Porco'

_publ_section_title
;
 Microwave-Based Reaction Screening: Tandem Retro-Diels-Alder/Diels-Alder
 Cycloadditions of o-Quinol Dimers
;
_journal_name_full 'Journal of Organic Chemistry'
_journal_page_first 8944
_journal_page_last 8954
_journal_paper_doi 10.1021/jo201658y
_journal_volume 76
_journal_year 2011
_chemical_formula_moiety 'C13 H16 O5'
_chemical_formula_sum 'C13 H16 O5'
_chemical_formula_weight 252.26
_chemical_name_systematic
; 
 ? 
;
_space_group_IT_number 14
_symmetry_cell_setting monoclinic
_symmetry_space_group_name_Hall '-P 2yn'
_symmetry_space_group_name_H-M 'P 1 21/n 1'
_atom_sites_solution_hydrogens difmap
_atom_sites_solution_primary direct
_atom_sites_solution_secondary difmap
_audit_creation_method SHELXL-97
_cell_angle_alpha 90.00
_cell_angle_beta 96.0750(10)
_cell_angle_gamma 90.00
_cell_formula_units_Z 4
_cell_length_a 6.7764(3)
_cell_length_b 11.7822(5)
_cell_length_c 15.2760(7)
_cell_measurement_reflns_used 5751
_cell_measurement_temperature 173(2)
_cell_measurement_theta_max 30.56
_cell_measurement_theta_min 2.19
_cell_volume 1212.80(9)
_computing_cell_refinement 'Bruker SAINT+'
_computing_data_collection 'Bruker APEX2'
_computing_data_reduction 'Bruker SAINT+'
_computing_molecular_graphics 'Bruker SHELXTL'
_computing_publication_material 'Bruker SHELXTL'
_computing_structure_refinement 'SHELXL-97 (Sheldrick, 1997)'
_computing_structure_solution 'SHELXS-97 (Sheldrick, 1990)'
_diffrn_ambient_temperature 173(2)
_diffrn_measured_fraction_theta_full 0.998
_diffrn_measured_fraction_theta_max 0.998
_diffrn_measurement_device_type 'Bruker X8 APEX II diffractometer'
_diffrn_measurement_method 'phi and omega scans'
_diffrn_radiation_monochromator graphite
_diffrn_radiation_source 'fine-focus sealed tube'
_diffrn_radiation_type MoK\a
_diffrn_radiation_wavelength 0.71073
_diffrn_reflns_av_R_equivalents 0.0286
_diffrn_reflns_av_sigmaI/netI 0.0258
_diffrn_reflns_limit_h_max 9
_diffrn_reflns_limit_h_min -7
_diffrn_reflns_limit_k_max 16
_diffrn_reflns_limit_k_min -16
_diffrn_reflns_limit_l_max 20
_diffrn_reflns_limit_l_min -21
_diffrn_reflns_number 14233
_diffrn_reflns_theta_full 30.51
_diffrn_reflns_theta_max 30.51
_diffrn_reflns_theta_min 2.19
_diffrn_standards_number 0
_exptl_absorpt_coefficient_mu 0.106
_exptl_absorpt_correction_T_max 0.9791
_exptl_absorpt_correction_T_min 0.9488
_exptl_absorpt_correction_type multi-scan
_exptl_absorpt_process_details SADABS
_exptl_crystal_colour colourless
_exptl_crystal_density_diffrn 1.382
_exptl_crystal_description block
_exptl_crystal_F_000 536
_exptl_crystal_size_max 0.50
_exptl_crystal_size_mid 0.40
_exptl_crystal_size_min 0.20
_refine_diff_density_max 0.385
_refine_diff_density_min -0.174
_refine_diff_density_rms 0.045
_refine_ls_extinction_method none
_refine_ls_goodness_of_fit_ref 1.033
_refine_ls_hydrogen_treatment refall
_refine_ls_matrix_type full
_refine_ls_number_parameters 227
_refine_ls_number_reflns 3705
_refine_ls_number_restraints 0
_refine_ls_restrained_S_all 1.033
_refine_ls_R_factor_all 0.0471
_refine_ls_R_factor_gt 0.0374
_refine_ls_shift/su_max 0.004
_refine_ls_shift/su_mean 0.000
_refine_ls_structure_factor_coef Fsqd
_refine_ls_weighting_details 'calc w=1/[\s^2^(Fo^2^)+(0.0600P)^2^+0.2131P] where P=(Fo^2^+2Fc^2^)/3'
_refine_ls_weighting_scheme calc
_refine_ls_wR_factor_gt 0.0994
_refine_ls_wR_factor_ref 0.1073
_reflns_number_gt 3046
_reflns_number_total 3705
_reflns_threshold_expression >2sigma(I)
_cod_data_source_file jo201658y_si_002.cif
_cod_data_source_block porco125
_cod_database_code 4026715

loop_
_symmetry_equiv_pos_as_xyz
'x, y, z'
'-x+1/2, y+1/2, -z+1/2'
'-x, -y, -z'
'x-1/2, -y-1/2, z-1/2'

loop_
_atom_site_label
_atom_site_type_symbol
_atom_site_fract_x
_atom_site_fract_y
_atom_site_fract_z
_atom_site_U_iso_or_equiv
_atom_site_adp_type
_atom_site_occupancy
_atom_site_symmetry_multiplicity
_atom_site_calc_flag
O1 O 0.23292(9) 0.40106(5) 0.48367(4) 0.02399(12) Uani 1 1 d
O2 O 0.03120(9) 0.10073(5) 0.57948(4) 0.02875(14) Uani 1 1 d
O3 O 0.09530(12) -0.07763(6) 0.62525(5) 0.03931(17) Uani 1 1 d
O4 O 0.32355(10) 0.02308(5) 0.56238(4) 0.02814(14) Uani 1 1 d
O5 O 0.65534(9) 0.37446(5) 0.55788(4) 0.02580(13) Uani 1 1 d
C1 C 0.30235(11) 0.37963(6) 0.57364(5) 0.01858(14) Uani 1 1 d
C2 C 0.16544(11) 0.29069(6) 0.60994(5) 0.01989(15) Uani 1 1 d
H2 H 0.0400(16) 0.3248(9) 0.6170(7) 0.028(3) Uiso 1 1 d
C3 C 0.14108(12) 0.19245(7) 0.54389(5) 0.02238(16) Uani 1 1 d
H3 H 0.0703(16) 0.2132(9) 0.4886(7) 0.024(2) Uiso 1 1 d
C4 C 0.34413(12) 0.13898(6) 0.53380(5) 0.02189(15) Uani 1 1 d
H4 H 0.3764(14) 0.1381(8) 0.4740(7) 0.021(2) Uiso 1 1 d
C5 C 0.50787(11) 0.19747(6) 0.59514(5) 0.01822(14) Uani 1 1 d
H5 H 0.6350(15) 0.1665(8) 0.5896(6) 0.022(2) Uiso 1 1 d
C6 C 0.50760(11) 0.32300(6) 0.57321(5) 0.01780(14) Uani 1 1 d
C7 C 0.27162(11) 0.24626(6) 0.69480(5) 0.01981(15) Uani 1 1 d
H7 H 0.2140(16) 0.2526(9) 0.7496(7) 0.027(3) Uiso 1 1 d
C8 C 0.44748(11) 0.19785(6) 0.68877(5) 0.01771(14) Uani 1 1 d
C9 C 0.58522(11) 0.15268(6) 0.76409(5) 0.02080(15) Uani 1 1 d
H9 H 0.5153(15) 0.1565(8) 0.8168(6) 0.020(2) Uiso 1 1 d
C10 C 0.63981(15) 0.02883(7) 0.74967(6) 0.03025(19) Uani 1 1 d
H10C H 0.7230(18) 0.0226(10) 0.7016(8) 0.038(3) Uiso 1 1 d
H10B H 0.7160(19) 0.0003(11) 0.8021(8) 0.042(3) Uiso 1 1 d
H10A H 0.5221(19) -0.0211(11) 0.7342(8) 0.045(3) Uiso 1 1 d
C11 C 0.77039(13) 0.22693(8) 0.78000(6) 0.0313(2) Uani 1 1 d
H11C H 0.8588(18) 0.1993(10) 0.8321(8) 0.040(3) Uiso 1 1 d
H11B H 0.846(2) 0.2256(11) 0.7282(9) 0.044(3) Uiso 1 1 d
H11A H 0.7366(18) 0.3057(11) 0.7931(8) 0.042(3) Uiso 1 1 d
C12 C 0.31345(14) 0.48778(7) 0.62788(6) 0.02614(17) Uani 1 1 d
H12C H 0.4117(17) 0.5404(10) 0.6066(8) 0.033(3) Uiso 1 1 d
H12B H 0.3509(17) 0.4713(10) 0.6892(7) 0.035(3) Uiso 1 1 d
H12A H 0.1849(19) 0.5273(10) 0.6187(8) 0.039(3) Uiso 1 1 d
C13 C 0.14581(14) 0.00835(7) 0.59245(5) 0.02770(18) Uani 1 1 d
H1O H 0.2722(19) 0.4661(12) 0.4692(8) 0.045(3) Uiso 1 1 d

loop_
_atom_site_aniso_label
_atom_site_aniso_U_11
_atom_site_aniso_U_22
_atom_site_aniso_U_33
_atom_site_aniso_U_23
_atom_site_aniso_U_13
_atom_site_aniso_U_12
O1 0.0275(3) 0.0202(3) 0.0231(2) 0.0048(2) -0.0027(2) -0.0019(2)
O2 0.0264(3) 0.0253(3) 0.0338(3) 0.0044(2) -0.0004(2) -0.0104(2)
O3 0.0562(4) 0.0261(3) 0.0345(3) 0.0056(3) -0.0006(3) -0.0172(3)
O4 0.0362(3) 0.0154(2) 0.0326(3) -0.0011(2) 0.0028(3) -0.0042(2)
O5 0.0208(3) 0.0226(3) 0.0344(3) 0.0065(2) 0.0050(2) -0.0035(2)
C1 0.0187(3) 0.0162(3) 0.0205(3) 0.0007(2) 0.0008(2) 0.0003(2)
C2 0.0158(3) 0.0200(3) 0.0238(3) 0.0016(3) 0.0023(3) -0.0003(3)
C3 0.0222(3) 0.0208(3) 0.0234(3) 0.0026(3) -0.0008(3) -0.0069(3)
C4 0.0286(4) 0.0164(3) 0.0209(3) -0.0012(3) 0.0034(3) -0.0034(3)
C5 0.0182(3) 0.0156(3) 0.0214(3) 0.0006(2) 0.0047(2) 0.0008(2)
C6 0.0192(3) 0.0172(3) 0.0170(3) 0.0007(2) 0.0019(2) -0.0012(3)
C7 0.0195(3) 0.0200(3) 0.0203(3) 0.0007(3) 0.0041(3) -0.0023(3)
C8 0.0185(3) 0.0154(3) 0.0194(3) 0.0012(2) 0.0026(2) -0.0029(2)
C9 0.0214(3) 0.0193(3) 0.0215(3) 0.0047(3) 0.0011(3) -0.0012(3)
C10 0.0355(5) 0.0215(4) 0.0329(4) 0.0059(3) -0.0004(4) 0.0048(3)
C11 0.0249(4) 0.0328(4) 0.0345(4) 0.0081(3) -0.0057(3) -0.0083(3)
C12 0.0307(4) 0.0188(3) 0.0295(4) -0.0045(3) 0.0057(3) 0.0001(3)
C13 0.0368(4) 0.0223(4) 0.0227(3) -0.0005(3) -0.0029(3) -0.0103(3)

loop_
_atom_type_symbol
_atom_type_description
_atom_type_scat_dispersion_real
_atom_type_scat_dispersion_imag
_atom_type_scat_source
C C 0.0033 0.0016 'International Tables Vol C Tables 4.2.6.8 and 6.1.1.4'
H H 0.0000 0.0000 'International Tables Vol C Tables 4.2.6.8 and 6.1.1.4'
O O 0.0106 0.0060 'International Tables Vol C Tables 4.2.6.8 and 6.1.1.4'

loop_
_geom_angle_atom_site_label_1
_geom_angle_atom_site_label_2
_geom_angle_atom_site_label_3
_geom_angle
C13 O2 C3 110.38(7)
C13 O4 C4 110.11(6)
O1 C1 C12 111.68(6)
O1 C1 C2 108.49(6)
C12 C1 C2 111.80(6)
O1 C1 C6 106.13(6)
C12 C1 C6 111.88(6)
C2 C1 C6 106.54(6)
C7 C2 C3 108.18(6)
C7 C2 C1 107.14(6)
C3 C2 C1 107.67(6)
O2 C3 C2 109.86(6)
O2 C3 C4 103.47(6)
C2 C3 C4 109.91(6)
O4 C4 C3 103.96(6)
O4 C4 C5 109.03(6)
C3 C4 C5 110.57(6)
C6 C5 C8 102.10(6)
C6 C5 C4 108.58(6)
C8 C5 C4 108.91(6)
O5 C6 C5 123.22(7)
O5 C6 C1 123.15(7)
C5 C6 C1 113.62(6)
C8 C7 C2 115.96(6)
C7 C8 C9 125.94(7)
C7 C8 C5 113.31(6)
C9 C8 C5 120.67(6)
C8 C9 C10 111.64(6)
C8 C9 C11 110.66(6)
C10 C9 C11 111.27(7)
O3 C13 O2 124.27(9)
O3 C13 O4 123.96(9)
O2 C13 O4 111.76(7)

loop_
_geom_bond_atom_site_label_1
_geom_bond_atom_site_label_2
_geom_bond_distance
O1 C1 1.4272(9)
O2 C13 1.3396(11)
O2 C3 1.4504(10)
O3 C13 1.1961(10)
O4 C13 1.3450(12)
O4 C4 1.4448(9)
O5 C6 1.2142(9)
C1 C12 1.5175(11)
C1 C2 1.5411(11)
C1 C6 1.5432(10)
C2 C7 1.5082(10)
C2 C3 1.5329(11)
C3 C4 1.5359(11)
C4 C5 1.5375(11)
C5 C6 1.5165(10)
C5 C8 1.5287(10)
C7 C8 1.3331(11)
C8 C9 1.5003(10)
C9 C10 1.5271(12)
C9 C11 1.5278(12)
